data_4033865
loop_
_publ_author_name
'Butler, Nicholas M.'
'Bremner, John B.'
'Willis, Anthony C.'
'Lucantoni, Leonardo'
'Avery, Vicky M.'
'Keller, Paul A.'

_publ_section_title
;
 Desymmetrization Reactions of Indigo with Grignard Reagents for the
 Synthesis of Selective Antiplasmodial
 [1<i>H</i>,3'<i>H</i>]-3-Aryl-2,2'-diindol-3'-ones.
;
_journal_issue 17
_journal_name_full 'The Journal of organic chemistry'
_journal_page_first 11228
_journal_page_last 11239
_journal_paper_doi 10.1021/acs.joc.9b01442
_journal_volume 84
_journal_year 2019
_chemical_absolute_configuration ad
_chemical_compound_source ' from U of Wollongong'
_chemical_formula_moiety 'C27 H21 Cl1 N2 O3'
_chemical_formula_sum 'C27 H21 Cl N2 O3'
_chemical_formula_weight 456.93
_space_group_IT_number 33
_space_group_name_Hall 'P 2c -2n'
_space_group_name_H-M_alt 'P n a 21'
_symmetry_cell_setting orthorhombic
_symmetry_space_group_name_Hall 'P 2c -2n'
_symmetry_space_group_name_H-M 'P n a 21'
_atom_sites_solution_hydrogens difmap
_atom_sites_solution_primary direct
_audit_creation_date 17-10-20
_audit_creation_method CRYSTALS_ver_14.40
_audit_update_record
;
2017-10-20 - Report on C27 H21 Cl1 N2 O3 
             by Anthony C. Willis
             for Paul Keller

2017-10-20 - details of refinement in _refine_special_details below

2017-10-20 - passes checkcif tests with no significant warnings  
;
_cell_angle_alpha 90
_cell_angle_beta 90
_cell_angle_gamma 90
_cell_formula_units_Z 4
_cell_length_a 18.76631(12)
_cell_length_b 14.88559(11)
_cell_length_c 7.88336(7)
_cell_measurement_reflns_used 20999
_cell_measurement_temperature 150
_cell_measurement_theta_max 74
_cell_measurement_theta_min 2
_cell_volume 2202.20(3)
_computing_cell_refinement 'CrysAlisPro 1.171.38.46 (Rigaku OD, 2017)'
_computing_data_collection 'CrysAlisPro 1.171.38.46 (Rigaku OD, 2017)'
_computing_data_reduction 'CrysAlisPro 1.171.38.46 (Rigaku OD, 2017)'
_computing_molecular_graphics 'PLATON (Spek, 2008)'
_computing_publication_material 'CRYSTALS (Betteridge et al., 2003)'
_computing_structure_refinement 'CRYSTALS (Betteridge et al., 2003)'
_computing_structure_solution 'SIR92 (Altomare et al., 1994)'
_diffrn_ambient_environment N~2~
_diffrn_ambient_temperature 150
_diffrn_detector 'CCD plate'
_diffrn_detector_type EosS2
_diffrn_measured_fraction_theta_full 0.996
_diffrn_measured_fraction_theta_max 0.996
_diffrn_measurement_device 'four-circle diffractometer'
_diffrn_measurement_device_type 'SuperNova, Dual, Cu at zero, EosS2'
_diffrn_measurement_method '\w scans'
_diffrn_radiation_monochromator mirror
_diffrn_radiation_probe x-ray
_diffrn_radiation_type 'Cu K\a'
_diffrn_radiation_wavelength 1.54184
_diffrn_reflns_av_R_equivalents 0.024
_diffrn_reflns_av_sigmaI/netI 0.0297
_diffrn_reflns_limit_h_max 23
_diffrn_reflns_limit_h_min -23
_diffrn_reflns_limit_k_max 18
_diffrn_reflns_limit_k_min -18
_diffrn_reflns_limit_l_max 8
_diffrn_reflns_limit_l_min -9
_diffrn_reflns_number 34133
_diffrn_reflns_theta_full 73.832
_diffrn_reflns_theta_max 73.832
_diffrn_reflns_theta_min 3.790
_diffrn_source 'micro-focus sealed X-ray tube'
_diffrn_source_type 'SuperNova (Cu) X-ray Source'
_diffrn_standards_number 0
_exptl_absorpt_coefficient_mu 1.805
_exptl_absorpt_correction_T_max 0.79
_exptl_absorpt_correction_T_min 0.68
_exptl_absorpt_correction_type multi-scan
_exptl_absorpt_process_details
;
CrysAlisPro version 1.171.38.46 (Rigaku Oxford Diffraction, 2017)
(Release 29 April 2016; compiled 27 May 2016,16:53)
Empirical absorption correction using spherical harmonics,
 implemented in SCALE3 ABSPACK scaling algorithm.
;
_exptl_crystal_colour orange-red
_exptl_crystal_density_diffrn 1.378
_exptl_crystal_density_method 'not measured'
_exptl_crystal_description block
_exptl_crystal_F_000 952
_exptl_crystal_size_max 0.339
_exptl_crystal_size_mid 0.204
_exptl_crystal_size_min 0.134
_refine_diff_density_max 0.28
_refine_diff_density_min -0.65
_refine_ls_abs_structure_details 'Flack (1983), 1749 Friedel-pairs'
_refine_ls_abs_structure_Flack 0.005(13)
_refine_ls_extinction_method None
_refine_ls_goodness_of_fit_ref 1.0061
_refine_ls_hydrogen_treatment constr
_refine_ls_matrix_type full
_refine_ls_number_parameters 299
_refine_ls_number_reflns 4142
_refine_ls_number_restraints 1
_refine_ls_R_factor_all 0.0331
_refine_ls_R_factor_gt 0.0329
_refine_ls_shift/su_max 0.0005453
_refine_ls_shift/su_mean 0.0000709
_refine_ls_structure_factor_coef Fsqd
_refine_ls_weighting_details
;
 Method= Modified Sheldrick 
 w=1/[\s^2^(F^2^) + ( 0.06P)^2^ + 0.54P] 
 ,where P=(max(Fo^2^,0) + 2Fc^2^)/3 
;
_refine_ls_weighting_scheme calc
_refine_ls_wR_factor_all 0.0897
_refine_ls_wR_factor_gt 0.0895
_refine_ls_wR_factor_ref 0.0897
_reflns_limit_h_max 23
_reflns_limit_h_min 0
_reflns_limit_k_max 18
_reflns_limit_k_min 0
_reflns_limit_l_max 8
_reflns_limit_l_min -9
_reflns_number_gt 4091
_reflns_number_total 4142
_reflns_threshold_expression I>2.0\s(I)
_oxford_diffrn_Wilson_B_factor 2.61
_oxford_diffrn_Wilson_scale 0.03
_oxford_refine_ls_r_factor_ref 0.0331
_oxford_refine_ls_scale 5.91(11)
_oxford_reflns_number_all 4142
_oxford_reflns_threshold_expression_ref I>-10.0\s(I)
_oxford_structure_analysis_title 'Z:\kel1709SNQ\Tony_kel1709SNQ_da At 12: 6 on'
_cod_data_source_file jo9b01442_si_004.cif
_cod_data_source_block kel1709SNQ
_cod_original_cell_volume 2202.21(3)
_cod_original_sg_symbol_H-M 'P n a 21 '
_cod_original_formula_sum 'C27 H21 Cl1 N2 O3'
_cod_database_code 4033865
_oxdiff_exptl_absorpt_empirical_details
;
Empirical correction (ABSPACK) includes:
- Absorption correction using spherical harmonics
- Frame scaling
;

loop_
_symmetry_equiv_pos_as_xyz
x,y,z
-x+1/2,y+1/2,z+1/2
x+1/2,-y+1/2,z
-x,-y,z+1/2

loop_
_atom_site_label
_atom_site_type_symbol
_atom_site_fract_x
_atom_site_fract_y
_atom_site_fract_z
_atom_site_U_iso_or_equiv
_atom_site_occupancy
_atom_site_adp_type
_atom_site_refinement_flags_posn
Cl1 Cl 0.69578(2) 0.58110(3) 0.82688(9) 0.0403 1.0000 Uani .
O1 O 0.73747(7) 0.76683(8) 0.4876(2) 0.0374 1.0000 Uani .
O2 O 0.60246(6) 0.79613(7) 0.28363(17) 0.0263 1.0000 Uani .
O3 O 0.54682(7) 0.90842(8) 0.4267(2) 0.0350 1.0000 Uani .
N1 N 0.64674(7) 0.56771(9) 0.3953(2) 0.0239 1.0000 Uani .
N2 N 0.55657(7) 0.76824(9) 0.5413(2) 0.0230 1.0000 Uani .
C1 C 0.71576(8) 0.55158(10) 0.3226(2) 0.0234 1.0000 Uani .
C2 C 0.73650(9) 0.47421(11) 0.2420(2) 0.0272 1.0000 Uani .
C3 C 0.80594(9) 0.47106(12) 0.1767(3) 0.0315 1.0000 Uani .
C4 C 0.85169(10) 0.54378(14) 0.1938(3) 0.0377 1.0000 Uani .
C5 C 0.83011(9) 0.62157(12) 0.2772(3) 0.0385 1.0000 Uani .
C6 C 0.76160(8) 0.62465(10) 0.3419(3) 0.0277 1.0000 Uani .
C7 C 0.72016(9) 0.69409(11) 0.4355(3) 0.0276 1.0000 Uani .
C8 C 0.64717(8) 0.64805(10) 0.4573(2) 0.0216 1.0000 Uani .
C9 C 0.58599(8) 0.68115(10) 0.5532(2) 0.0221 1.0000 Uani .
C10 C 0.54840(8) 0.63233(10) 0.6693(2) 0.0232 1.0000 Uani .
C11 C 0.49077(8) 0.68775(10) 0.7295(2) 0.0231 1.0000 Uani .
C12 C 0.43421(9) 0.67068(11) 0.8403(3) 0.0283 1.0000 Uani .
C13 C 0.38464(9) 0.73805(12) 0.8671(3) 0.0332 1.0000 Uani .
C14 C 0.39102(9) 0.82134(12) 0.7847(3) 0.0345 1.0000 Uani .
C15 C 0.44687(9) 0.84007(11) 0.6751(3) 0.0283 1.0000 Uani .
C16 C 0.49691(8) 0.77170(10) 0.6495(2) 0.0228 1.0000 Uani .
C17 C 0.56102(9) 0.53828(10) 0.7211(2) 0.0262 1.0000 Uani .
C18 C 0.50656(11) 0.47598(11) 0.6971(3) 0.0352 1.0000 Uani .
C19 C 0.51497(13) 0.38678(13) 0.7456(3) 0.0481 1.0000 Uani .
C20 C 0.57764(13) 0.35974(12) 0.8211(3) 0.0519 1.0000 Uani .
C21 C 0.63313(12) 0.41958(13) 0.8460(3) 0.0450 1.0000 Uani .
C22 C 0.62453(10) 0.50842(12) 0.7950(3) 0.0326 1.0000 Uani .
C23 C 0.56797(8) 0.83239(10) 0.4133(2) 0.0240 1.0000 Uani .
C24 C 0.61918(10) 0.85165(11) 0.1302(3) 0.0289 1.0000 Uani .
C25 C 0.65406(13) 0.78274(14) 0.0146(3) 0.0460 1.0000 Uani .
C26 C 0.55031(11) 0.88541(15) 0.0514(3) 0.0399 1.0000 Uani .
C27 C 0.66903(10) 0.92764(13) 0.1784(3) 0.0362 1.0000 Uani .
H21 H 0.7068 0.4244 0.2310 0.0330 1.0000 Uiso R
H31 H 0.8205 0.4186 0.1170 0.0384 1.0000 Uiso R
H41 H 0.8976 0.5422 0.1473 0.0460 1.0000 Uiso R
H51 H 0.8610 0.6706 0.2882 0.0461 1.0000 Uiso R
H121 H 0.4300 0.6151 0.8960 0.0323 1.0000 Uiso R
H131 H 0.3456 0.7286 0.9386 0.0402 1.0000 Uiso R
H141 H 0.3562 0.8654 0.8039 0.0406 1.0000 Uiso R
H151 H 0.4503 0.8968 0.6208 0.0336 1.0000 Uiso R
H181 H 0.4605 0.4883 0.6325 0.0391 1.0000 Uiso R
H191 H 0.4788 0.3443 0.7271 0.0578 1.0000 Uiso R
H201 H 0.5852 0.2987 0.8550 0.0618 1.0000 Uiso R
H211 H 0.6757 0.4022 0.9011 0.0534 1.0000 Uiso R
H251 H 0.6216 0.7320 -0.0084 0.0692 1.0000 Uiso R
H252 H 0.6679 0.8114 -0.0889 0.0681 1.0000 Uiso R
H253 H 0.6976 0.7627 0.0691 0.0683 1.0000 Uiso R
H261 H 0.5606 0.9156 -0.0556 0.0603 1.0000 Uiso R
H262 H 0.5189 0.8348 0.0312 0.0595 1.0000 Uiso R
H263 H 0.5288 0.9264 0.1324 0.0596 1.0000 Uiso R
H271 H 0.7124 0.9017 0.2231 0.0542 1.0000 Uiso R
H272 H 0.6795 0.9621 0.0808 0.0526 1.0000 Uiso R
H273 H 0.6478 0.9667 0.2606 0.0534 1.0000 Uiso R

loop_
_atom_site_aniso_label
_atom_site_aniso_U_11
_atom_site_aniso_U_22
_atom_site_aniso_U_33
_atom_site_aniso_U_23
_atom_site_aniso_U_13
_atom_site_aniso_U_12
Cl1 0.0333(2) 0.0413(2) 0.0462(3) -0.0024(2) -0.0095(2) 0.01131(17)
O1 0.0319(6) 0.0219(5) 0.0584(10) -0.0067(6) 0.0020(6) -0.0054(5)
O2 0.0312(6) 0.0176(5) 0.0300(7) 0.0017(4) 0.0032(5) 0.0002(4)
O3 0.0434(7) 0.0185(5) 0.0431(8) 0.0026(5) 0.0077(6) 0.0057(5)
N1 0.0211(6) 0.0211(6) 0.0294(7) -0.0006(5) 0.0013(5) 0.0001(5)
N2 0.0223(6) 0.0178(6) 0.0289(8) 0.0006(5) -0.0006(6) 0.0018(5)
C1 0.0215(7) 0.0218(7) 0.0268(8) 0.0035(7) -0.0011(7) 0.0010(5)
C2 0.0267(8) 0.0234(7) 0.0316(10) -0.0002(7) 0.0004(7) 0.0010(6)
C3 0.0325(9) 0.0283(8) 0.0338(10) -0.0004(7) 0.0042(7) 0.0069(6)
C4 0.0246(8) 0.0388(10) 0.0499(13) 0.0003(9) 0.0113(8) 0.0029(7)
C5 0.0252(8) 0.0311(9) 0.0593(14) -0.0018(9) 0.0093(8) -0.0057(6)
C6 0.0223(7) 0.0211(7) 0.0398(10) 0.0011(7) 0.0035(7) -0.0008(5)
C7 0.0237(7) 0.0210(7) 0.0382(10) 0.0014(7) 0.0010(7) -0.0015(6)
C8 0.0198(7) 0.0167(6) 0.0282(9) 0.0016(6) 0.0002(6) 0.0003(5)
C9 0.0206(7) 0.0154(7) 0.0304(9) -0.0005(6) -0.0014(6) 0.0021(5)
C10 0.0209(7) 0.0188(7) 0.0298(9) 0.0000(6) -0.0012(6) 0.0012(5)
C11 0.0212(7) 0.0221(7) 0.0260(9) -0.0019(6) -0.0025(6) 0.0008(6)
C12 0.0260(7) 0.0269(7) 0.0321(9) 0.0004(7) 0.0008(7) 0.0013(6)
C13 0.0256(8) 0.0352(9) 0.0387(11) -0.0014(7) 0.0071(7) 0.0036(7)
C14 0.0273(8) 0.0320(8) 0.0443(12) -0.0029(8) 0.0035(8) 0.0103(6)
C15 0.0280(8) 0.0209(7) 0.0361(10) -0.0017(7) -0.0019(7) 0.0061(6)
C16 0.0209(7) 0.0209(7) 0.0267(9) -0.0023(6) -0.0019(6) 0.0028(6)
C17 0.0296(8) 0.0185(7) 0.0306(9) 0.0024(6) 0.0094(7) 0.0047(6)
C18 0.0376(9) 0.0242(8) 0.0437(12) -0.0004(7) 0.0157(9) -0.0036(7)
C19 0.0592(13) 0.0245(9) 0.0606(15) 0.0014(9) 0.0342(12) -0.0028(9)
C20 0.0716(14) 0.0229(8) 0.0612(15) 0.0161(10) 0.0400(13) 0.0165(9)
C21 0.0522(11) 0.0370(10) 0.0458(13) 0.0153(9) 0.0206(10) 0.0247(9)
C22 0.0349(8) 0.0297(8) 0.0333(10) 0.0051(7) 0.0077(8) 0.0093(7)
C23 0.0235(7) 0.0180(7) 0.0306(9) 0.0000(7) -0.0018(6) -0.0010(5)
C24 0.0341(9) 0.0223(7) 0.0305(10) 0.0024(7) 0.0029(7) -0.0040(7)
C25 0.0615(13) 0.0344(10) 0.0421(13) -0.0010(9) 0.0182(10) 0.0021(9)
C26 0.0394(10) 0.0408(10) 0.0397(12) 0.0085(9) -0.0105(9) -0.0068(8)
C27 0.0343(9) 0.0336(9) 0.0406(11) 0.0048(8) -0.0020(8) -0.0128(7)

loop_
_atom_type_symbol
_atom_type_scat_dispersion_real
_atom_type_scat_dispersion_imag
_atom_type_scat_Cromer_Mann_a1
_atom_type_scat_Cromer_Mann_b1
_atom_type_scat_Cromer_Mann_a2
_atom_type_scat_Cromer_Mann_b2
_atom_type_scat_Cromer_Mann_a3
_atom_type_scat_Cromer_Mann_b3
_atom_type_scat_Cromer_Mann_a4
_atom_type_scat_Cromer_Mann_b4
_atom_type_scat_Cromer_Mann_c
_atom_type_scat_source
C 0.0181 0.0091 2.3100 20.8439 1.0200 10.2075 1.5886 0.5687 0.8650 51.6512 0.2156 'International Tables Vol C 4.2.6.8 and 6.1.1.4'
H 0.0000 0.0000 0.4930 10.5109 0.3229 26.1257 0.1402 3.1424 0.0408 57.7998 0.0030 'International Tables Vol C 4.2.6.8 and 6.1.1.4'
Cl 0.3639 0.7018 11.4604 0.0104 7.1964 1.1662 6.2556 18.5194 1.6455 47.7784 -9.5574 'International Tables Vol C 4.2.6.8 and 6.1.1.4'
N 0.0311 0.0180 12.2126 0.0057 3.1322 9.8933 2.0125 28.9975 1.1663 0.5826 -11.5290 'International Tables Vol C 4.2.6.8 and 6.1.1.4'
O 0.0492 0.0322 3.0485 13.2771 2.2868 5.7011 1.5463 0.3239 0.8670 32.9089 0.2508 'International Tables Vol C 4.2.6.8 and 6.1.1.4'

loop_
_geom_angle_atom_site_label_1
_geom_angle_atom_site_label_2
_geom_angle_atom_site_label_3
_geom_angle
_geom_angle_publ_flag
C23 O2 C24 120.03(12) yes
C1 N1 C8 107.46(13) yes
C9 N2 C16 107.69(13) yes
C9 N2 C23 127.72(14) yes
C16 N2 C23 122.08(13) yes
N1 C1 C2 125.52(14) yes
N1 C1 C6 112.46(14) yes
C2 C1 C6 122.02(15) yes
C1 C2 C3 117.51(15) yes
C1 C2 H21 122.8 no
C3 C2 H21 119.7 no
C2 C3 C4 120.88(17) yes
C2 C3 H31 118.4 no
C4 C3 H31 120.7 no
C3 C4 C5 120.98(17) yes
C3 C4 H41 120.7 no
C5 C4 H41 118.3 no
C4 C5 C6 118.16(17) yes
C4 C5 H51 120.9 no
C6 C5 H51 121.0 no
C1 C6 C5 120.45(16) yes
C1 C6 C7 105.86(13) yes
C5 C6 C7 133.69(15) yes
C6 C7 O1 130.78(15) yes
C6 C7 C8 102.15(12) yes
O1 C7 C8 127.04(16) yes
C7 C8 N1 112.03(13) yes
C7 C8 C9 127.32(14) yes
N1 C8 C9 120.21(14) yes
C8 C9 N2 125.63(14) yes
C8 C9 C10 125.02(14) yes
N2 C9 C10 109.35(14) yes
C9 C10 C11 107.69(13) yes
C9 C10 C17 127.36(14) yes
C11 C10 C17 124.90(15) yes
C10 C11 C12 132.21(15) yes
C10 C11 C16 107.46(14) yes
C12 C11 C16 120.29(15) yes
C11 C12 C13 118.30(16) yes
C11 C12 H121 121.0 no
C13 C12 H121 120.7 no
C12 C13 C14 120.77(17) yes
C12 C13 H131 120.6 no
C14 C13 H131 118.6 no
C13 C14 C15 122.00(15) yes
C13 C14 H141 118.9 no
C15 C14 H141 119.1 no
C14 C15 C16 116.78(16) yes
C14 C15 H151 120.8 no
C16 C15 H151 122.4 no
N2 C16 C11 107.74(13) yes
N2 C16 C15 130.32(15) yes
C11 C16 C15 121.84(16) yes
C10 C17 C18 118.42(16) yes
C10 C17 C22 123.54(15) yes
C18 C17 C22 118.03(16) yes
C17 C18 C19 121.0(2) yes
C17 C18 H181 124.7 no
C19 C18 H181 113.9 no
C18 C19 C20 119.6(2) yes
C18 C19 H191 121.2 no
C20 C19 H191 119.1 no
C19 C20 C21 121.03(17) yes
C19 C20 H201 121.6 no
C21 C20 H201 117.3 no
C20 C21 C22 118.9(2) yes
C20 C21 H211 121.7 no
C22 C21 H211 119.4 no
Cl1 C22 C17 121.18(13) yes
Cl1 C22 C21 117.41(16) yes
C17 C22 C21 121.41(18) yes
N2 C23 O2 110.58(13) yes
N2 C23 O3 121.71(17) yes
O2 C23 O3 127.70(17) yes
O2 C24 C25 101.66(14) yes
O2 C24 C26 109.54(15) yes
C25 C24 C26 110.12(18) yes
O2 C24 C27 109.80(15) yes
C25 C24 C27 112.81(17) yes
C26 C24 C27 112.36(15) yes
C24 C25 H251 111.1 no
C24 C25 H252 109.1 no
H251 C25 H252 110.7 no
C24 C25 H253 107.7 no
H251 C25 H253 111.4 no
H252 C25 H253 106.6 no
C24 C26 H261 109.7 no
C24 C26 H262 109.1 no
H261 C26 H262 109.7 no
C24 C26 H263 107.0 no
H261 C26 H263 111.2 no
H262 C26 H263 110.1 no
C24 C27 H271 108.2 no
C24 C27 H272 109.2 no
H271 C27 H272 109.8 no
C24 C27 H273 111.4 no
H271 C27 H273 110.2 no
H272 C27 H273 107.9 no

loop_
_geom_bond_atom_site_label_1
_geom_bond_atom_site_label_2
_geom_bond_distance
_geom_bond_publ_flag
Cl1 C22 1.738(2) yes
O1 C7 1.203(2) yes
O2 C23 1.325(2) yes
O2 C24 1.498(2) yes
O3 C23 1.2040(19) yes
N1 C1 1.436(2) yes
N1 C8 1.292(2) yes
N2 C9 1.4123(19) yes
N2 C16 1.409(2) yes
N2 C23 1.406(2) yes
C1 C2 1.372(2) yes
C1 C6 1.395(2) yes
C2 C3 1.402(2) yes
C2 H21 0.932 no
C3 C4 1.388(3) yes
C3 H31 0.952 no
C4 C5 1.392(3) yes
C4 H41 0.936 no
C5 C6 1.384(2) yes
C5 H51 0.936 no
C6 C7 1.489(2) yes
C7 C8 1.541(2) yes
C8 C9 1.461(2) yes
C9 C10 1.365(2) yes
C10 C11 1.441(2) yes
C10 C17 1.477(2) yes
C11 C12 1.398(2) yes
C11 C16 1.404(2) yes
C12 C13 1.384(2) yes
C12 H121 0.940 no
C13 C14 1.405(3) yes
C13 H131 0.935 no
C14 C15 1.387(3) yes
C14 H141 0.939 no
C15 C16 1.399(2) yes
C15 H151 0.948 no
C17 C18 1.393(3) yes
C17 C22 1.399(3) yes
C18 C19 1.391(3) yes
C18 H181 1.020 no
C19 C20 1.378(4) yes
C19 H191 0.939 no
C20 C21 1.384(4) yes
C20 H201 0.957 no
C21 C22 1.392(2) yes
C21 H211 0.945 no
C24 C25 1.520(3) yes
C24 C26 1.520(3) yes
C24 C27 1.516(2) yes
C25 H251 0.988 no
C25 H252 0.957 no
C25 H253 0.970 no
C26 H261 0.975 no
C26 H262 0.969 no
C26 H263 0.971 no
C27 H271 0.968 no
C27 H272 0.945 no
C27 H273 0.957 no

loop_
_geom_contact_atom_site_label_1
_geom_contact_atom_site_label_2
_geom_contact_distance
_geom_contact_site_symmetry_2
_geom_contact_publ_flag
Cl1 C7 3.544(2) . no
Cl1 C8 3.2116(17) . no
Cl1 C9 3.3344(16) . no
Cl1 C25 3.437(2) 1_556 no
Cl1 C27 3.609(2) 2_645 no
O1 O2 3.0324(18) . no
O1 C23 3.378(2) . no
O2 C7 2.936(2) . no
O2 C8 2.7271(19) . no
O2 O1 3.0324(18) . no
O3 C26 2.979(3) . no
O3 C27 3.029(3) . no
O3 C15 2.896(2) . no
N1 C17 3.062(2) . no
N1 C22 3.299(3) . no
N1 C18 3.338(3) 4_664 no
N1 C19 3.326(3) 4_664 no
C7 C23 3.525(2) . no
C7 Cl1 3.544(2) . no
C8 C22 3.404(3) . no
C8 Cl1 3.2116(17) . no
C8 C19 3.509(3) 4_664 no
C9 C19 3.239(3) 4_664 no
C9 Cl1 3.3344(16) . no
C10 C19 3.557(3) 4_664 no
C11 C20 3.538(3) 4_664 no
C12 C19 3.442(3) 4_665 no
C12 C18 3.394(3) . no
C16 C20 3.534(3) 4_664 no

loop_
_geom_torsion_atom_site_label_1
_geom_torsion_atom_site_label_2
_geom_torsion_atom_site_label_3
_geom_torsion_atom_site_label_4
_geom_torsion
_geom_torsion_publ_flag
C24 O2 C23 O3 -0.1(2) no
C24 O2 C23 N2 178.71(13) no
C23 O2 C24 C25 -176.96(15) no
C23 O2 C24 C26 -60.5(2) no
C23 O2 C24 C27 63.36(19) no
C8 N1 C1 C2 -179.13(16) no
C8 N1 C1 C6 0.8(2) no
C1 N1 C8 C7 -1.69(19) no
C1 N1 C8 C9 -174.71(14) no
C16 N2 C9 C8 177.85(15) no
C16 N2 C9 C10 -2.36(18) no
C23 N2 C9 C8 15.8(3) no
C23 N2 C9 C10 -164.44(15) no
C9 N2 C16 C11 1.12(17) no
C9 N2 C16 C15 -175.19(18) no
C23 N2 C16 C11 164.43(14) no
C23 N2 C16 C15 -11.9(3) no
C9 N2 C23 O2 10.2(2) no
C9 N2 C23 O3 -170.89(16) no
C16 N2 C23 O2 -149.55(14) no
C16 N2 C23 O3 29.4(2) no
N1 C1 C2 C3 179.13(17) no
C6 C1 C2 C3 -0.8(3) no
N1 C1 C6 C5 -179.02(18) no
N1 C1 C6 C7 0.5(2) no
C2 C1 C6 C5 0.9(3) no
C2 C1 C6 C7 -179.61(16) no
C1 C2 C3 C4 0.1(3) no
C2 C3 C4 C5 0.5(3) no
C3 C4 C5 C6 -0.3(3) no
C4 C5 C6 C1 -0.3(3) no
C4 C5 C6 C7 -179.7(2) no
C1 C6 C7 O1 176.6(2) no
C1 C6 C7 C8 -1.3(2) no
C5 C6 C7 O1 -4.0(4) no
C5 C6 C7 C8 178.1(2) no
O1 C7 C8 N1 -176.1(2) no
O1 C7 C8 C9 -3.7(3) no
C6 C7 C8 N1 1.9(2) no
C6 C7 C8 C9 174.35(16) no
N1 C8 C9 N2 -138.87(17) no
N1 C8 C9 C10 41.4(2) no
C7 C8 C9 N2 49.3(3) no
C7 C8 C9 C10 -130.48(19) no
N2 C9 C10 C11 2.61(18) no
N2 C9 C10 C17 -179.95(14) no
C8 C9 C10 C11 -177.59(14) no
C8 C9 C10 C17 -0.2(3) no
C9 C10 C11 C12 175.89(18) no
C9 C10 C11 C16 -1.89(18) no
C17 C10 C11 C12 -1.6(3) no
C17 C10 C11 C16 -179.41(15) no
C9 C10 C17 C18 -120.4(2) no
C9 C10 C17 C22 60.4(3) no
C11 C10 C17 C18 56.6(2) no
C11 C10 C17 C22 -122.6(2) no
C10 C11 C12 C13 -176.93(18) no
C16 C11 C12 C13 0.6(3) no
C10 C11 C16 N2 0.44(17) no
C10 C11 C16 C15 177.13(16) no
C12 C11 C16 N2 -177.66(16) no
C12 C11 C16 C15 -1.0(3) no
C11 C12 C13 C14 0.1(3) no
C12 C13 C14 C15 -0.5(3) no
C13 C14 C15 C16 0.2(3) no
C14 C15 C16 N2 176.41(18) no
C14 C15 C16 C11 0.5(3) no
C10 C17 C18 C19 -179.08(19) no
C22 C17 C18 C19 0.2(3) no
C10 C17 C22 Cl1 -1.7(3) no
C10 C17 C22 C21 178.18(19) no
C18 C17 C22 Cl1 179.04(16) no
C18 C17 C22 C21 -1.0(3) no
C17 C18 C19 C20 1.1(3) no
C18 C19 C20 C21 -1.5(4) no
C19 C20 C21 C22 0.7(4) no
C20 C21 C22 Cl1 -179.45(18) no
C20 C21 C22 C17 0.6(3) no
